data_1513451
loop_
_publ_author_name
'Jolibois, Alexandre E. R.'
'Lewis, William'
'Moody, Christopher J.'

_publ_section_title
;
 Total synthesis of (+-)-distomadines a and B.
;
_journal_issue 4
_journal_name_full 'Organic letters'
_journal_page_first 1064
_journal_page_last 1067
_journal_paper_doi 10.1021/ol403598k
_journal_volume 16
_journal_year 2014
_chemical_formula_moiety 'C18 H15 N O7'
_chemical_formula_sum 'C18 H15 N O7'
_chemical_formula_weight 357.31
_chemical_name_systematic
;
 ?
;
_space_group_crystal_system orthorhombic
_space_group_IT_number 56
_space_group_name_Hall '-P 2ab 2ac'
_space_group_name_H-M_alt 'P c c n'
_symmetry_space_group_name_Hall '-P 2ab 2ac'
_symmetry_space_group_name_H-M 'P c c n'
_atom_sites_solution_hydrogens mixed
_atom_sites_solution_primary iterative
_atom_sites_solution_secondary difmap
_audit_creation_date 2013-12-02
_audit_creation_method
;
Olex2 1.2
(compiled 2013.11.15 svn.r2834 for OlexSys, GUI svn.r4720)
;
_cell_angle_alpha 90
_cell_angle_beta 90
_cell_angle_gamma 90
_cell_formula_units_Z 16
_cell_length_a 30.1051(6)
_cell_length_b 30.0687(6)
_cell_length_c 7.05381(16)
_cell_measurement_reflns_used 13278
_cell_measurement_temperature 120(2)
_cell_measurement_theta_max 74.45
_cell_measurement_theta_min 3.28
_cell_volume 6385.3(2)
_computing_cell_refinement
;
CrysAlisPro, Agilent Technologies,
Version 1.171.36.20 (release 27-06-2012 CrysAlis171 .NET)
(compiled Jul 11 2012,15:38:31)
;
_computing_data_collection
;
CrysAlisPro, Agilent Technologies,
Version 1.171.36.20 (release 27-06-2012 CrysAlis171 .NET)
(compiled Jul 11 2012,15:38:31)
;
_computing_data_reduction
;
CrysAlisPro, Agilent Technologies,
Version 1.171.36.20 (release 27-06-2012 CrysAlis171 .NET)
(compiled Jul 11 2012,15:38:31)
;
_computing_molecular_graphics 'Olex2 (Dolomanov et al., 2009)'
_computing_publication_material 'Olex2 (Dolomanov et al., 2009)'
_computing_structure_refinement 'ShelXL (Sheldrick, 2008)'
_computing_structure_solution 'olex2.solve (Bourhis et al., 2013)'
_diffrn_ambient_temperature 120(2)
_diffrn_detector 'CCD area detector'
_diffrn_detector_area_resol_mean 10.3613
_diffrn_detector_type 'Agilent Diffraction Atlas detector'
_diffrn_measured_fraction_theta_full 0.999
_diffrn_measured_fraction_theta_max 0.988
_diffrn_measurement_device '\k-geometry diffractometer'
_diffrn_measurement_device_type 'SuperNova Cu'
_diffrn_measurement_method '\w scans'
_diffrn_orient_matrix_UB_11 0.0442190000
_diffrn_orient_matrix_UB_12 0.0228667000
_diffrn_orient_matrix_UB_13 -0.0509416000
_diffrn_orient_matrix_UB_21 -0.0257564000
_diffrn_orient_matrix_UB_22 0.0395417000
_diffrn_orient_matrix_UB_23 -0.0848195000
_diffrn_orient_matrix_UB_31 0.0003377000
_diffrn_orient_matrix_UB_32 0.0232076000
_diffrn_orient_matrix_UB_33 0.1946953000
_diffrn_radiation_collimation 'focusing mirrors'
_diffrn_radiation_monochromator mirror
_diffrn_radiation_probe x-ray
_diffrn_radiation_type CuK\a
_diffrn_radiation_wavelength 1.54184
_diffrn_reflns_av_R_equivalents 0.0363
_diffrn_reflns_av_unetI/netI 0.0214
_diffrn_reflns_Laue_measured_fraction_full 0.999
_diffrn_reflns_Laue_measured_fraction_max 0.988
_diffrn_reflns_limit_h_max 37
_diffrn_reflns_limit_h_min -37
_diffrn_reflns_limit_k_max 37
_diffrn_reflns_limit_k_min -37
_diffrn_reflns_limit_l_max 8
_diffrn_reflns_limit_l_min -8
_diffrn_reflns_number 38876
_diffrn_reflns_point_group_measured_fraction_full 0.999
_diffrn_reflns_point_group_measured_fraction_max 0.988
_diffrn_reflns_theta_full 67.684
_diffrn_reflns_theta_max 74.618
_diffrn_reflns_theta_min 4.156
_diffrn_source 'microfocus sealed tube'
_diffrn_source_target Cu
_diffrn_source_type 'Agilent Diffraction microfocus tube'
_diffrn_standards_number 0
_exptl_absorpt_coefficient_mu 0.985
_exptl_absorpt_correction_T_max 2.041
_exptl_absorpt_correction_T_min 1.086
_exptl_absorpt_correction_type gaussian
_exptl_absorpt_process_details
;
CrysAlisPro, Agilent Technologies,
Version 1.171.36.20 (release 27-06-2012 CrysAlis171 .NET)
(compiled Jul 11 2012,15:38:31)
Numerical absorption correction based on gaussian integration over
            a multifaceted crystal model
;
_exptl_crystal_colour 'clear colourless'
_exptl_crystal_colour_lustre clear
_exptl_crystal_colour_primary colourless
_exptl_crystal_density_diffrn 1.487
_exptl_crystal_density_method 'not measured'
_exptl_crystal_description needle
_exptl_crystal_F_000 2976
_exptl_crystal_size_max 0.4988
_exptl_crystal_size_mid 0.046
_exptl_crystal_size_min 0.0355
_refine_diff_density_max 0.234
_refine_diff_density_min -0.202
_refine_diff_density_rms 0.045
_refine_ls_extinction_method none
_refine_ls_goodness_of_fit_ref 1.030
_refine_ls_hydrogen_treatment mixed
_refine_ls_matrix_type full
_refine_ls_number_parameters 477
_refine_ls_number_reflns 6465
_refine_ls_number_restraints 0
_refine_ls_restrained_S_all 1.030
_refine_ls_R_factor_all 0.0448
_refine_ls_R_factor_gt 0.0358
_refine_ls_shift/su_max 0.008
_refine_ls_shift/su_mean 0.000
_refine_ls_structure_factor_coef Fsqd
_refine_ls_weighting_details 'w=1/[\s^2^(Fo^2^)+(0.0499P)^2^+1.9782P] where P=(Fo^2^+2Fc^2^)/3'
_refine_ls_weighting_scheme calc
_refine_ls_wR_factor_gt 0.0884
_refine_ls_wR_factor_ref 0.0933
_reflns_Friedel_coverage 0.000
_reflns_number_gt 5423
_reflns_number_total 6465
_reflns_threshold_expression 'I > 2\s(I)'
_cod_data_source_file ol403598k_si_002.cif
_cod_data_source_block ajcjma
_cod_database_code 1513451
_nottingham_internal_coll_name AJCJMA
_nottingham_internal_coll_number 11660
_nottingham_internal_coll_client AJ/CJM
_nottingham_internal_coll_type custom
_nottingham_internal_coll_frame_time '20.0000 and 80.0000'
_nottingham_internal_coll_frame_width 1.0000
_nottingham_internal_coll_frame_method '\w scans'
_nottingham_internal_coll_user WL
_nottingham_internal_coll_date 12/7/2012
_nottingham_internal_coll_location NOTTS
_nottingham_internal_process_user WL
_nottingham_internal_process_date 17/07/2012
_nottingham_internal_solution_user wl
_nottingham_internal_solution_date 24/7/2012
_nottingham_internal_refinement_user wl
_nottingham_internal_refinement_date 24/7/2012
_nottingham_internal_validation_user wl
_nottingham_internal_validation_date 5/12/2013
_nottingham_internal_archive_date 5/12/2013
_shelxl_version_number 2013-4
_chemical_oxdiff_formula 'C18 H15 N O7'
_chemical_oxdiff_usercomment 'AJCJMA #11660 IN FOMBLIN FILM ON MICROMOUNT FOR AJ/CJM'
_shelx_space_group_comment
;
The symmetry employed for this shelxl refinement is uniquely defined
by the following loop, which should always be used as a source of
symmetry information in preference to the above space-group names.
They are only intended as comments.
;
_reflns_odcompleteness_completeness 99.91
_reflns_odcompleteness_iscentric 1
_reflns_odcompleteness_theta 67.13
_olex2_refinement_description
;
1. Fixed Uiso
 At 1.2 times of:
  All C(H) groups, All C(H,H) groups
 At 1.5 times of:
  All C(H,H,H) groups, All C(H,H,H,H,H,H) groups
2. Others
 Sof(H51D)=Sof(H51E)=Sof(H51F)=1-FVAR(1)
 Sof(H51A)=Sof(H51B)=Sof(H51C)=FVAR(1)
3.a Secondary CH2 refined with riding coordinates:
 C12(H12A,H12B), C14(H14A,H14B), C16(H16A,H16B), C42(H42A,H42B), C44(H44A,
 H44B), C46(H46A,H46B)
3.b Aromatic/amide H refined with riding coordinates:
 C7(H7), C8(H8), C33(H33), C37(H37), C38(H38)
3.c Idealised Me refined as rotating group:
 C17(H17A,H17B,H17C), C21(H21A,H21B,H21C), C47(H47A,H47B,H47C), C51(H51A,H51B,
 H51C), C51(H51D,H51E,H51F)
;

loop_
_space_group_symop_operation_xyz
'x, y, z'
'-x+1/2, -y+1/2, z'
'x+1/2, -y, -z+1/2'
'-x, y+1/2, -z+1/2'
'-x, -y, -z'
'x-1/2, y-1/2, -z'
'-x-1/2, y, z-1/2'
'x, -y-1/2, z-1/2'

loop_
_atom_site_label
_atom_site_type_symbol
_atom_site_fract_x
_atom_site_fract_y
_atom_site_fract_z
_atom_site_U_iso_or_equiv
_atom_site_adp_type
_atom_site_occupancy
_atom_site_site_symmetry_order
_atom_site_calc_flag
_atom_site_refinement_flags_posn
_atom_site_refinement_flags_occupancy
_atom_site_disorder_assembly
_atom_site_disorder_group
N1 N 0.49703(4) 0.83460(4) 0.41169(16) 0.0185(2) Uani 1 1 d . . . .
C2 C 0.53773(4) 0.83028(4) 0.34407(19) 0.0189(3) Uani 1 1 d . . . .
C3 C 0.55919(4) 0.78940(5) 0.30896(19) 0.0197(3) Uani 1 1 d . . . .
H3 H 0.5892(6) 0.7889(6) 0.256(3) 0.024 Uiso 1 1 d R . . .
C4 C 0.53613(4) 0.75128(4) 0.34650(19) 0.0179(3) Uani 1 1 d . . . .
C4A C 0.49242(4) 0.75343(4) 0.42166(18) 0.0161(3) Uani 1 1 d . . . .
C5 C 0.46731(4) 0.71457(4) 0.46304(19) 0.0173(3) Uani 1 1 d . . . .
C6 C 0.42433(4) 0.71867(4) 0.53083(19) 0.0178(3) Uani 1 1 d . . . .
C7 C 0.40601(4) 0.76144(4) 0.55854(19) 0.0186(3) Uani 1 1 d . . . .
H7 H 0.3764 0.7642 0.6042 0.022 Uiso 1 1 calc R . . .
C8A C 0.47435(4) 0.79636(4) 0.45070(18) 0.0169(3) Uani 1 1 d . . . .
C8 C 0.43025(4) 0.79904(4) 0.52050(19) 0.0182(3) Uani 1 1 d . . . .
H8 H 0.4172 0.8274 0.5413 0.022 Uiso 1 1 calc R . . .
O9 O 0.55610(3) 0.71105(3) 0.30644(14) 0.0203(2) Uani 1 1 d . . . .
C9A C 0.53088(4) 0.67435(4) 0.34569(19) 0.0188(3) Uani 1 1 d . . . .
C10 C 0.54645(5) 0.62977(5) 0.2993(2) 0.0217(3) Uani 1 1 d . . . .
O11 O 0.51409(3) 0.60126(3) 0.35798(15) 0.0255(2) Uani 1 1 d . . . .
C12 C 0.47654(5) 0.62593(5) 0.4349(2) 0.0230(3) Uani 1 1 d . . . .
H12A H 0.4711 0.6176 0.5687 0.028 Uiso 1 1 calc R . . .
H12B H 0.4493 0.6202 0.3604 0.028 Uiso 1 1 calc R . . .
C12A C 0.49012(4) 0.67350(4) 0.41971(18) 0.0176(3) Uani 1 1 d . . . .
O13 O 0.40240(3) 0.67976(3) 0.56207(14) 0.0215(2) Uani 1 1 d . . . .
C14 C 0.35741(4) 0.68159(5) 0.6296(2) 0.0226(3) Uani 1 1 d . . . .
H14A H 0.3475 0.6512 0.6631 0.027 Uiso 1 1 calc R . . .
H14B H 0.3564 0.6999 0.7462 0.027 Uiso 1 1 calc R . . .
O15 O 0.32835(3) 0.69935(3) 0.49674(15) 0.0229(2) Uani 1 1 d . . . .
C16 C 0.31839(5) 0.66955(5) 0.3433(2) 0.0300(3) Uani 1 1 d . . . .
H16A H 0.3063 0.6413 0.3933 0.036 Uiso 1 1 calc R . . .
H16B H 0.3457 0.6629 0.2705 0.036 Uiso 1 1 calc R . . .
C17 C 0.28477(6) 0.69182(6) 0.2178(3) 0.0376(4) Uani 1 1 d . . . .
H17A H 0.2781 0.6725 0.1096 0.056 Uiso 1 1 calc GR . . .
H17B H 0.2968 0.7201 0.1719 0.056 Uiso 1 1 calc GR . . .
H17C H 0.2575 0.6974 0.2900 0.056 Uiso 1 1 calc GR . . .
C18 C 0.56285(5) 0.87202(5) 0.2950(2) 0.0215(3) Uani 1 1 d . . . .
O19 O 0.60050(3) 0.87137(4) 0.23521(17) 0.0325(3) Uani 1 1 d . . . .
O20 O 0.53871(3) 0.90831(3) 0.32009(15) 0.0249(2) Uani 1 1 d . . . .
C21 C 0.56029(6) 0.94989(5) 0.2727(3) 0.0392(4) Uani 1 1 d . . . .
H21A H 0.5660 0.9509 0.1360 0.059 Uiso 1 1 calc GR . . .
H21B H 0.5885 0.9521 0.3414 0.059 Uiso 1 1 calc GR . . .
H21C H 0.5410 0.9748 0.3086 0.059 Uiso 1 1 calc GR . . .
O22 O 0.58022(3) 0.61778(4) 0.22348(16) 0.0278(2) Uani 1 1 d . . . .
N31 N 0.83451(4) 0.50012(4) 0.34586(16) 0.0179(2) Uani 1 1 d . . . .
C32 C 0.82854(4) 0.45938(4) 0.41129(19) 0.0183(3) Uani 1 1 d . . . .
C33 C 0.78705(4) 0.43898(4) 0.44128(19) 0.0193(3) Uani 1 1 d . . . .
H33 H 0.7850 0.4094 0.4875 0.023 Uiso 1 1 calc R . . .
C34 C 0.74975(4) 0.46318(4) 0.40174(19) 0.0171(3) Uani 1 1 d . . . .
C34A C 0.75358(4) 0.50698(4) 0.32899(18) 0.0161(3) Uani 1 1 d . . . .
C35 C 0.71569(4) 0.53348(4) 0.28636(19) 0.0171(3) Uani 1 1 d . . . .
C36 C 0.72139(4) 0.57630(4) 0.21964(18) 0.0169(3) Uani 1 1 d . . . .
C37 C 0.76473(4) 0.59339(4) 0.19465(19) 0.0184(3) Uani 1 1 d . . . .
H37 H 0.7685 0.6229 0.1493 0.022 Uiso 1 1 calc R . . .
C38 C 0.80148(4) 0.56800(4) 0.23484(19) 0.0183(3) Uani 1 1 d . . . .
H38 H 0.8303 0.5802 0.2164 0.022 Uiso 1 1 calc R . . .
C38A C 0.79713(4) 0.52392(4) 0.30331(18) 0.0169(3) Uani 1 1 d . . . .
C39A C 0.67330(4) 0.47115(4) 0.40138(19) 0.0186(3) Uani 1 1 d . . . .
O39 O 0.70891(3) 0.44431(3) 0.43794(14) 0.0205(2) Uani 1 1 d . . . .
C40 C 0.62811(4) 0.45742(5) 0.4495(2) 0.0219(3) Uani 1 1 d . . . .
O41 O 0.60103(3) 0.49142(3) 0.39609(15) 0.0245(2) Uani 1 1 d . . . .
C42A C 0.67399(4) 0.51200(4) 0.32927(19) 0.0173(3) Uani 1 1 d . . . .
C42 C 0.62711(4) 0.52787(5) 0.3181(2) 0.0227(3) Uani 1 1 d . . . .
H42A H 0.6230 0.5553 0.3937 0.027 Uiso 1 1 calc R . . .
H42B H 0.6185 0.5340 0.1851 0.027 Uiso 1 1 calc R . . .
O43 O 0.68320(3) 0.59930(3) 0.18490(14) 0.0211(2) Uani 1 1 d . . . .
C44 C 0.68647(5) 0.64453(4) 0.1222(2) 0.0225(3) Uani 1 1 d . . . .
H44A H 0.7064 0.6459 0.0106 0.027 Uiso 1 1 calc R . . .
H44B H 0.6567 0.6550 0.0822 0.027 Uiso 1 1 calc R . . .
O45 O 0.70268(3) 0.67265(3) 0.26219(14) 0.0231(2) Uani 1 1 d . . . .
C46 C 0.67064(5) 0.68269(5) 0.4073(2) 0.0299(3) Uani 1 1 d . . . .
H46A H 0.6626 0.6553 0.4773 0.036 Uiso 1 1 calc R . . .
H46B H 0.6433 0.6951 0.3496 0.036 Uiso 1 1 calc R . . .
C47 C 0.69099(6) 0.71612(6) 0.5404(3) 0.0377(4) Uani 1 1 d . . . .
H47A H 0.6987 0.7431 0.4699 0.057 Uiso 1 1 calc GR . . .
H47B H 0.7178 0.7035 0.5975 0.057 Uiso 1 1 calc GR . . .
H47C H 0.6696 0.7235 0.6404 0.057 Uiso 1 1 calc GR . . .
C48 C 0.86905(5) 0.43295(5) 0.4662(2) 0.0210(3) Uani 1 1 d . . . .
O49 O 0.86713(3) 0.39404(3) 0.50910(17) 0.0304(2) Uani 1 1 d . . . .
O50 O 0.90553(3) 0.45745(3) 0.46839(16) 0.0275(2) Uani 1 1 d . . . .
C51 C 0.94574(5) 0.43559(6) 0.5325(3) 0.0334(4) Uani 1 1 d . . . .
H51A H 0.9670 0.4580 0.5764 0.050 Uiso 0.58(2) 1 calc GR P A 1
H51B H 0.9588 0.4187 0.4274 0.050 Uiso 0.58(2) 1 calc GR P A 1
H51C H 0.9386 0.4153 0.6369 0.050 Uiso 0.58(2) 1 calc GR P A 1
H51D H 0.9433 0.4035 0.5099 0.050 Uiso 0.42(2) 1 calc GR P A 2
H51E H 0.9498 0.4411 0.6683 0.050 Uiso 0.42(2) 1 calc GR P A 2
H51F H 0.9713 0.4474 0.4625 0.050 Uiso 0.42(2) 1 calc GR P A 2
O52 O 0.61491(3) 0.42369(3) 0.52178(16) 0.0292(2) Uani 1 1 d . . . .

loop_
_atom_site_aniso_label
_atom_site_aniso_U_11
_atom_site_aniso_U_22
_atom_site_aniso_U_33
_atom_site_aniso_U_23
_atom_site_aniso_U_13
_atom_site_aniso_U_12
N1 0.0184(5) 0.0213(6) 0.0159(5) 0.0002(4) -0.0003(4) -0.0025(4)
C2 0.0192(6) 0.0231(7) 0.0145(6) 0.0000(5) -0.0006(5) -0.0019(5)
C3 0.0158(6) 0.0257(7) 0.0174(7) -0.0001(5) 0.0013(5) -0.0008(5)
C4 0.0176(6) 0.0218(6) 0.0141(6) 0.0002(5) -0.0016(5) 0.0032(5)
C4A 0.0160(6) 0.0207(6) 0.0116(6) 0.0000(5) -0.0019(5) -0.0005(5)
C5 0.0191(6) 0.0199(6) 0.0128(6) 0.0008(5) -0.0030(5) 0.0005(5)
C6 0.0184(6) 0.0202(6) 0.0149(6) 0.0004(5) -0.0024(5) -0.0025(5)
C7 0.0158(6) 0.0238(7) 0.0161(6) -0.0004(5) 0.0005(5) -0.0002(5)
C8A 0.0181(6) 0.0199(6) 0.0126(6) -0.0005(5) -0.0017(5) -0.0007(5)
C8 0.0188(6) 0.0204(6) 0.0154(6) -0.0016(5) -0.0001(5) 0.0011(5)
O9 0.0171(4) 0.0204(5) 0.0235(5) 0.0014(4) 0.0032(4) 0.0019(4)
C9A 0.0195(6) 0.0201(6) 0.0170(6) 0.0021(5) -0.0026(5) 0.0005(5)
C10 0.0226(7) 0.0222(7) 0.0202(7) 0.0026(5) -0.0031(5) 0.0030(5)
O11 0.0239(5) 0.0196(5) 0.0332(6) 0.0009(4) 0.0023(4) 0.0031(4)
C12 0.0215(6) 0.0204(7) 0.0272(8) 0.0002(5) 0.0015(6) 0.0017(5)
C12A 0.0182(6) 0.0201(6) 0.0144(6) 0.0015(5) -0.0031(5) 0.0005(5)
O13 0.0161(4) 0.0206(5) 0.0279(5) 0.0028(4) 0.0020(4) -0.0020(3)
C14 0.0164(6) 0.0277(7) 0.0237(7) 0.0025(6) 0.0026(5) -0.0030(5)
O15 0.0191(4) 0.0229(5) 0.0268(5) -0.0011(4) -0.0017(4) -0.0011(4)
C16 0.0352(8) 0.0243(7) 0.0304(8) -0.0020(6) -0.0075(7) -0.0021(6)
C17 0.0398(9) 0.0373(9) 0.0356(9) 0.0041(7) -0.0129(7) -0.0042(7)
C18 0.0215(6) 0.0248(7) 0.0183(7) -0.0022(5) 0.0018(5) -0.0047(5)
O19 0.0259(5) 0.0278(5) 0.0439(7) -0.0061(5) 0.0143(5) -0.0073(4)
O20 0.0228(5) 0.0198(5) 0.0321(6) 0.0005(4) 0.0051(4) -0.0041(4)
C21 0.0353(8) 0.0219(8) 0.0605(12) -0.0015(7) 0.0156(8) -0.0090(6)
O22 0.0240(5) 0.0276(5) 0.0317(6) -0.0002(4) 0.0029(4) 0.0083(4)
N31 0.0211(5) 0.0176(5) 0.0151(5) -0.0003(4) -0.0005(4) 0.0011(4)
C32 0.0228(6) 0.0181(6) 0.0141(6) -0.0017(5) -0.0016(5) 0.0026(5)
C33 0.0254(7) 0.0154(6) 0.0172(7) 0.0007(5) -0.0010(5) 0.0003(5)
C34 0.0207(6) 0.0171(6) 0.0137(6) -0.0020(5) 0.0001(5) -0.0020(5)
C34A 0.0205(6) 0.0163(6) 0.0115(6) -0.0019(5) -0.0006(5) 0.0003(5)
C35 0.0194(6) 0.0183(6) 0.0135(6) -0.0018(5) -0.0004(5) -0.0005(5)
C36 0.0201(6) 0.0172(6) 0.0135(6) -0.0013(5) -0.0001(5) 0.0025(5)
C37 0.0235(6) 0.0156(6) 0.0160(6) 0.0007(5) 0.0012(5) -0.0003(5)
C38 0.0197(6) 0.0196(6) 0.0157(6) -0.0002(5) 0.0014(5) -0.0019(5)
C38A 0.0196(6) 0.0180(6) 0.0130(6) -0.0017(5) -0.0002(5) 0.0008(5)
C39A 0.0195(6) 0.0195(6) 0.0168(6) -0.0020(5) -0.0008(5) -0.0003(5)
O39 0.0202(4) 0.0171(4) 0.0241(5) 0.0039(4) -0.0003(4) -0.0013(3)
C40 0.0224(7) 0.0215(7) 0.0218(7) -0.0035(5) -0.0008(5) -0.0029(5)
O41 0.0186(4) 0.0229(5) 0.0319(6) 0.0001(4) 0.0014(4) -0.0027(4)
C42A 0.0190(6) 0.0182(6) 0.0148(6) -0.0028(5) -0.0009(5) -0.0006(5)
C42 0.0199(6) 0.0205(6) 0.0279(8) 0.0007(5) 0.0002(5) -0.0018(5)
O43 0.0201(4) 0.0160(4) 0.0273(5) 0.0023(4) -0.0013(4) 0.0028(4)
C44 0.0267(7) 0.0169(6) 0.0240(7) 0.0029(5) -0.0020(6) 0.0030(5)
O45 0.0220(5) 0.0192(5) 0.0281(5) -0.0021(4) 0.0018(4) 0.0008(4)
C46 0.0232(7) 0.0343(8) 0.0324(8) -0.0073(7) 0.0027(6) 0.0030(6)
C47 0.0362(9) 0.0382(9) 0.0387(10) -0.0130(7) -0.0021(7) 0.0049(7)
C48 0.0251(7) 0.0210(6) 0.0168(7) -0.0009(5) -0.0018(5) 0.0047(5)
O49 0.0290(5) 0.0224(5) 0.0399(6) 0.0080(5) -0.0012(5) 0.0046(4)
O50 0.0208(5) 0.0225(5) 0.0394(6) 0.0014(4) -0.0077(4) 0.0037(4)
C51 0.0233(7) 0.0334(8) 0.0435(10) 0.0001(7) -0.0084(7) 0.0101(6)
O52 0.0272(5) 0.0238(5) 0.0365(6) 0.0020(4) 0.0041(5) -0.0074(4)

loop_
_atom_type_symbol
_atom_type_description
_atom_type_scat_dispersion_real
_atom_type_scat_dispersion_imag
_atom_type_scat_source
C C 0.0181 0.0091 'International Tables Vol C Tables 4.2.6.8 and 6.1.1.4'
H H 0.0000 0.0000 'International Tables Vol C Tables 4.2.6.8 and 6.1.1.4'
N N 0.0311 0.0180 'International Tables Vol C Tables 4.2.6.8 and 6.1.1.4'
O O 0.0492 0.0322 'International Tables Vol C Tables 4.2.6.8 and 6.1.1.4'

loop_
_exptl_crystal_face_index_h
_exptl_crystal_face_index_k
_exptl_crystal_face_index_l
_exptl_crystal_face_perp_dist
_exptl_oxdiff_crystal_face_indexfrac_h
_exptl_oxdiff_crystal_face_indexfrac_k
_exptl_oxdiff_crystal_face_indexfrac_l
_exptl_oxdiff_crystal_face_x
_exptl_oxdiff_crystal_face_y
_exptl_oxdiff_crystal_face_z
-4 3 4 0.2340 -4.4765 2.6889 4.4121 -0.3612 -0.1526 0.9199
-11 -16 0 0.0244 -11.1494 -16.0129 0.1564 -0.8671 -0.3593 -0.3449
3 -5 -4 0.2302 2.8848 -4.9488 -4.3773 0.2374 0.1013 -0.9661
11 16 0 0.0140 11.0864 16.0661 -0.0869 0.8620 0.3571 0.3597
-15 13 0 0.0155 -14.7785 12.7675 0.0835 -0.3658 0.8784 0.3076
15 -13 0 0.0199 14.7785 -12.7675 -0.0835 0.3658 -0.8784 -0.3076

loop_
_geom_angle_atom_site_label_1
_geom_angle_atom_site_label_2
_geom_angle_atom_site_label_3
_geom_angle
C2 N1 C8A 116.99(12)
N1 C2 C3 125.02(12)
N1 C2 C18 117.83(12)
C3 C2 C18 117.13(12)
C2 C3 H3 120.3(10)
C4 C3 C2 117.67(12)
C4 C3 H3 122.0(10)
C3 C4 C4A 120.35(12)
C3 C4 O9 118.32(11)
O9 C4 C4A 121.32(12)
C4 C4A C5 122.14(12)
C8A C4A C4 116.84(12)
C8A C4A C5 121.01(11)
C4A C5 C12A 113.95(12)
C6 C5 C4A 119.62(12)
C6 C5 C12A 126.37(12)
C5 C6 C7 119.59(12)
O13 C6 C5 115.61(12)
O13 C6 C7 124.78(11)
C6 C7 H7 119.5
C8 C7 C6 121.00(12)
C8 C7 H7 119.5
N1 C8A C4A 123.13(12)
N1 C8A C8 119.36(12)
C4A C8A C8 117.50(12)
C7 C8 C8A 121.26(12)
C7 C8 H8 119.4
C8A C8 H8 119.4
C9A O9 C4 115.08(10)
O9 C9A C10 121.20(12)
C12A C9A O9 127.27(12)
C12A C9A C10 111.48(12)
O11 C10 C9A 106.29(11)
O22 C10 C9A 130.30(13)
O22 C10 O11 123.40(13)
C10 O11 C12 110.35(10)
O11 C12 H12A 110.9
O11 C12 H12B 110.9
O11 C12 C12A 104.40(11)
H12A C12 H12B 108.9
C12A C12 H12A 110.9
C12A C12 H12B 110.9
C5 C12A C12 132.36(12)
C9A C12A C5 120.22(12)
C9A C12A C12 107.38(12)
C6 O13 C14 118.54(10)
O13 C14 H14A 109.1
O13 C14 H14B 109.1
H14A C14 H14B 107.8
O15 C14 O13 112.62(11)
O15 C14 H14A 109.1
O15 C14 H14B 109.1
C14 O15 C16 113.58(11)
O15 C16 H16A 110.1
O15 C16 H16B 110.1
O15 C16 C17 107.85(13)
H16A C16 H16B 108.5
C17 C16 H16A 110.1
C17 C16 H16B 110.1
C16 C17 H17A 109.5
C16 C17 H17B 109.5
C16 C17 H17C 109.5
H17A C17 H17B 109.5
H17A C17 H17C 109.5
H17B C17 H17C 109.5
O19 C18 C2 122.50(13)
O19 C18 O20 125.08(13)
O20 C18 C2 112.40(11)
C18 O20 C21 115.78(11)
O20 C21 H21A 109.5
O20 C21 H21B 109.5
O20 C21 H21C 109.5
H21A C21 H21B 109.5
H21A C21 H21C 109.5
H21B C21 H21C 109.5
C32 N31 C38A 116.75(11)
N31 C32 C33 125.25(12)
N31 C32 C48 117.96(12)
C33 C32 C48 116.74(12)
C32 C33 H33 121.1
C34 C33 C32 117.80(12)
C34 C33 H33 121.1
C33 C34 C34A 120.10(12)
C33 C34 O39 118.42(11)
O39 C34 C34A 121.47(12)
C34 C34A C35 122.07(12)
C34 C34A C38A 117.06(12)
C38A C34A C35 120.86(12)
C34A C35 C42A 113.72(11)
C36 C35 C34A 119.60(12)
C36 C35 C42A 126.59(12)
C35 C36 C37 119.73(12)
O43 C36 C35 115.42(11)
O43 C36 C37 124.85(11)
C36 C37 H37 119.5
C38 C37 C36 121.05(12)
C38 C37 H37 119.5
C37 C38 H38 119.5
C37 C38 C38A 121.06(12)
C38A C38 H38 119.5
N31 C38A C34A 123.03(12)
N31 C38A C38 119.25(12)
C38 C38A C34A 117.70(12)
O39 C39A C40 121.32(12)
C42A C39A O39 127.27(12)
C42A C39A C40 111.35(12)
C39A O39 C34 114.96(10)
O41 C40 C39A 106.33(11)
O52 C40 C39A 130.09(13)
O52 C40 O41 123.57(13)
C40 O41 C42 110.32(10)
C35 C42A C42 131.95(12)
C39A C42A C35 120.45(12)
C39A C42A C42 107.51(12)
O41 C42 C42A 104.43(11)
O41 C42 H42A 110.9
O41 C42 H42B 110.9
C42A C42 H42A 110.9
C42A C42 H42B 110.9
H42A C42 H42B 108.9
C36 O43 C44 118.60(10)
O43 C44 H44A 109.1
O43 C44 H44B 109.1
H44A C44 H44B 107.8
O45 C44 O43 112.49(11)
O45 C44 H44A 109.1
O45 C44 H44B 109.1
C44 O45 C46 113.46(11)
O45 C46 H46A 110.1
O45 C46 H46B 110.1
O45 C46 C47 108.11(12)
H46A C46 H46B 108.4
C47 C46 H46A 110.1
C47 C46 H46B 110.1
C46 C47 H47A 109.5
C46 C47 H47B 109.5
C46 C47 H47C 109.5
H47A C47 H47B 109.5
H47A C47 H47C 109.5
H47B C47 H47C 109.5
O49 C48 C32 122.40(13)
O49 C48 O50 125.13(13)
O50 C48 C32 112.43(11)
C48 O50 C51 116.39(11)
O50 C51 H51A 109.5
O50 C51 H51B 109.5
O50 C51 H51C 109.5
O50 C51 H51D 109.5
O50 C51 H51E 109.5
O50 C51 H51F 109.5
H51A C51 H51B 109.5
H51A C51 H51C 109.5
H51B C51 H51C 109.5
H51D C51 H51E 109.5
H51D C51 H51F 109.5
H51E C51 H51F 109.5

loop_
_geom_bond_atom_site_label_1
_geom_bond_atom_site_label_2
_geom_bond_distance
N1 C2 1.3212(17)
N1 C8A 1.3653(17)
C2 C3 1.4103(19)
C2 C18 1.5057(19)
C3 H3 0.978(18)
C3 C4 1.3659(19)
C4 C4A 1.4200(18)
C4 O9 1.3801(16)
C4A C5 1.4221(18)
C4A C8A 1.4157(18)
C5 C6 1.3847(18)
C5 C12A 1.4456(18)
C6 C7 1.4130(19)
C6 O13 1.3615(16)
C7 H7 0.9500
C7 C8 1.3720(19)
C8A C8 1.4184(18)
C8 H8 0.9500
O9 C9A 1.3679(16)
C9A C10 1.4575(19)
C9A C12A 1.3338(19)
C10 O11 1.3620(17)
C10 O22 1.2039(17)
O11 C12 1.4570(16)
C12 H12A 0.9900
C12 H12B 0.9900
C12 C12A 1.4915(18)
O13 C14 1.4370(16)
C14 H14A 0.9900
C14 H14B 0.9900
C14 O15 1.3889(17)
O15 C16 1.4367(18)
C16 H16A 0.9900
C16 H16B 0.9900
C16 C17 1.502(2)
C17 H17A 0.9800
C17 H17B 0.9800
C17 H17C 0.9800
C18 O19 1.2095(17)
C18 O20 1.3230(17)
O20 C21 1.4480(17)
C21 H21A 0.9800
C21 H21B 0.9800
C21 H21C 0.9800
N31 C32 1.3215(17)
N31 C38A 1.3668(17)
C32 C33 1.4076(19)
C32 C48 1.5061(18)
C33 H33 0.9500
C33 C34 1.3669(19)
C34 C34A 1.4182(18)
C34 O39 1.3778(16)
C34A C35 1.4235(18)
C34A C38A 1.4182(18)
C35 C36 1.3817(18)
C35 C42A 1.4438(18)
C36 C37 1.4136(19)
C36 O43 1.3638(16)
C37 H37 0.9500
C37 C38 1.3737(19)
C38 H38 0.9500
C38 C38A 1.4168(18)
C39A O39 1.3664(16)
C39A C40 1.4616(18)
C39A C42A 1.3298(19)
C40 O41 1.3605(17)
C40 O52 1.2029(18)
O41 C42 1.4560(17)
C42A C42 1.4919(18)
C42 H42A 0.9900
C42 H42B 0.9900
O43 C44 1.4333(16)
C44 H44A 0.9900
C44 H44B 0.9900
C44 O45 1.3885(17)
O45 C46 1.4387(18)
C46 H46A 0.9900
C46 H46B 0.9900
C46 C47 1.506(2)
C47 H47A 0.9800
C47 H47B 0.9800
C47 H47C 0.9800
C48 O49 1.2100(17)
C48 O50 1.3226(17)
O50 C51 1.4499(17)
C51 H51A 0.9800
C51 H51B 0.9800
C51 H51C 0.9800
C51 H51D 0.9800
C51 H51E 0.9800
C51 H51F 0.9800

loop_
_geom_torsion_atom_site_label_1
_geom_torsion_atom_site_label_2
_geom_torsion_atom_site_label_3
_geom_torsion_atom_site_label_4
_geom_torsion
N1 C2 C3 C4 0.4(2)
N1 C2 C18 O19 178.80(13)
N1 C2 C18 O20 -2.93(18)
N1 C8A C8 C7 178.90(12)
C2 N1 C8A C4A -0.11(19)
C2 N1 C8A C8 -178.92(12)
C2 C3 C4 C4A -1.2(2)
C2 C3 C4 O9 177.71(12)
C2 C18 O20 C21 -178.93(13)
C3 C2 C18 O19 -2.9(2)
C3 C2 C18 O20 175.34(12)
C3 C4 C4A C5 -179.89(13)
C3 C4 C4A C8A 1.28(19)
C3 C4 O9 C9A -179.30(12)
C4 C4A C5 C6 -178.07(12)
C4 C4A C5 C12A -0.65(18)
C4 C4A C8A N1 -0.63(19)
C4 C4A C8A C8 178.21(11)
C4 O9 C9A C10 175.96(12)
C4 O9 C9A C12A -1.06(19)
C4A C4 O9 C9A -0.42(17)
C4A C5 C6 C7 -0.17(19)
C4A C5 C6 O13 178.42(11)
C4A C5 C12A C9A -0.70(18)
C4A C5 C12A C12 -178.26(14)
C4A C8A C8 C7 0.02(19)
C5 C4A C8A N1 -179.47(12)
C5 C4A C8A C8 -0.63(19)
C5 C6 C7 C8 -0.4(2)
C5 C6 O13 C14 -179.04(11)
C6 C5 C12A C9A 176.51(13)
C6 C5 C12A C12 -1.1(2)
C6 C7 C8 C8A 0.5(2)
C6 O13 C14 O15 66.92(15)
C7 C6 O13 C14 -0.53(19)
C8A N1 C2 C3 0.2(2)
C8A N1 C2 C18 178.35(12)
C8A C4A C5 C6 0.71(19)
C8A C4A C5 C12A 178.12(11)
O9 C4 C4A C5 1.25(19)
O9 C4 C4A C8A -177.58(11)
O9 C9A C10 O11 179.38(11)
O9 C9A C10 O22 -1.2(2)
O9 C9A C12A C5 1.7(2)
O9 C9A C12A C12 179.78(13)
C9A C10 O11 C12 2.42(15)
C10 C9A C12A C5 -175.60(12)
C10 C9A C12A C12 2.52(16)
C10 O11 C12 C12A -1.00(15)
O11 C12 C12A C5 176.82(13)
O11 C12 C12A C9A -0.98(15)
C12A C5 C6 C7 -177.23(13)
C12A C5 C6 O13 1.4(2)
C12A C9A C10 O11 -3.16(16)
C12A C9A C10 O22 176.21(15)
O13 C6 C7 C8 -178.89(12)
O13 C14 O15 C16 74.17(15)
C14 O15 C16 C17 176.64(12)
C18 C2 C3 C4 -177.71(12)
O19 C18 O20 C21 -0.7(2)
O22 C10 O11 C12 -177.01(13)
N31 C32 C33 C34 -0.7(2)
N31 C32 C48 O49 -172.37(13)
N31 C32 C48 O50 9.99(18)
C32 N31 C38A C34A 0.90(19)
C32 N31 C38A C38 179.22(12)
C32 C33 C34 C34A 1.38(19)
C32 C33 C34 O39 -177.31(12)
C32 C48 O50 C51 175.85(12)
C33 C32 C48 O49 10.0(2)
C33 C32 C48 O50 -167.60(12)
C33 C34 C34A C35 -179.78(13)
C33 C34 C34A C38A -0.94(19)
C33 C34 O39 C39A 177.67(12)
C34 C34A C35 C36 178.60(12)
C34 C34A C35 C42A 1.67(18)
C34 C34A C38A N31 -0.24(19)
C34 C34A C38A C38 -178.58(11)
C34A C34 O39 C39A -1.00(17)
C34A C35 C36 C37 -0.09(19)
C34A C35 C36 O43 -179.25(11)
C34A C35 C42A C39A -0.14(19)
C34A C35 C42A C42 176.10(14)
C35 C34A C38A N31 178.62(12)
C35 C34A C38A C38 0.27(19)
C35 C36 C37 C38 0.3(2)
C35 C36 O43 C44 177.67(12)
C35 C42A C42 O41 -175.41(13)
C36 C35 C42A C39A -176.81(13)
C36 C35 C42A C42 -0.6(2)
C36 C37 C38 C38A -0.2(2)
C36 O43 C44 O45 -68.43(15)
C37 C36 O43 C44 -1.43(19)
C37 C38 C38A N31 -178.47(12)
C37 C38 C38A C34A -0.06(19)
C38A N31 C32 C33 -0.4(2)
C38A N31 C32 C48 -177.80(11)
C38A C34A C35 C36 -0.20(19)
C38A C34A C35 C42A -177.12(12)
C39A C40 O41 C42 -1.42(15)
C39A C42A C42 O41 1.20(15)
O39 C34 C34A C35 -1.13(19)
O39 C34 C34A C38A 177.71(11)
O39 C39A C40 O41 179.63(12)
O39 C39A C40 O52 -0.2(2)
O39 C39A C42A C35 -2.2(2)
O39 C39A C42A C42 -179.29(13)
C40 C39A O39 C34 -174.14(12)
C40 C39A C42A C35 174.94(12)
C40 C39A C42A C42 -2.13(16)
C40 O41 C42 C42A 0.22(15)
C42A C35 C36 C37 176.40(13)
C42A C35 C36 O43 -2.8(2)
C42A C39A O39 C34 2.76(19)
C42A C39A C40 O41 2.28(16)
C42A C39A C40 O52 -177.55(15)
O43 C36 C37 C38 179.38(12)
O43 C44 O45 C46 -75.04(14)
C44 O45 C46 C47 -175.45(13)
C48 C32 C33 C34 176.69(12)
O49 C48 O50 C51 -1.7(2)
O52 C40 O41 C42 178.43(14)
